data_7233000
loop_
_publ_author_name
'Tang, Jie'
'Cheng, Guangbin'
'Zhao, Ying'
'Yang, Pengju'
'Ju, Xuehai'
'Yang, Hongwei'

_publ_section_title
;
 Optimizing the molecular structure and packing style of a crystal by
 intramolecular cyclization from picrylhydrazone to indazole
;
_journal_issue 32
_journal_name_full CrystEngComm
_journal_page_first 4701
_journal_paper_doi 10.1039/C9CE00782B
_journal_volume 21
_journal_year 2019
_chemical_formula_moiety '2(C8 H5 N9 O6), 0.5(H2 O2), 2(H2 O)'
_chemical_formula_sum 'C16 H15 N18 O15'
_chemical_formula_weight 699.46
_space_group_crystal_system tetragonal
_space_group_IT_number 92
_space_group_name_Hall 'P 4abw 2nw'
_space_group_name_H-M_alt 'P 41 21 2'
_symmetry_space_group_name_Hall 'P 4abw 2nw'
_symmetry_space_group_name_H-M 'P 41 21 2'
_atom_sites_solution_hydrogens mixed
_atom_sites_solution_primary dual
_audit_creation_date 2018-12-17
_audit_creation_method
;
Olex2 1.2
(compiled 2018.05.29 svn.r3508 for OlexSys, GUI svn.r5506)
;
_audit_update_record
;
2019-02-28 deposited with the CCDC.    2019-06-26 downloaded from the CCDC.
;
_cell_angle_alpha 90
_cell_angle_beta 90
_cell_angle_gamma 90
_cell_formula_units_Z 4
_cell_length_a 10.704(4)
_cell_length_b 10.704
_cell_length_c 23.932(9)
_cell_measurement_reflns_used 454
_cell_measurement_temperature 153
_cell_measurement_theta_max 17.802
_cell_measurement_theta_min 2.553
_cell_volume 2742.0(15)
_computing_cell_refinement 'SAINT v8.34A (Bruker, 2013)'
_computing_data_reduction 'SAINT v8.34A (Bruker, 2013)'
_computing_molecular_graphics 'Olex2 (Dolomanov et al., 2009)'
_computing_publication_material 'Olex2 (Dolomanov et al., 2009)'
_computing_structure_refinement 'ShelXL (Sheldrick, 2015)'
_computing_structure_solution 'ShelXT (Sheldrick, 2015)'
_diffrn_ambient_temperature 153
_diffrn_measured_fraction_theta_full 0.991
_diffrn_measured_fraction_theta_max 0.992
_diffrn_measurement_device_type 'Bruker APEX-II CCD'
_diffrn_measurement_method '\f and \w scans'
_diffrn_radiation_type MoK\a
_diffrn_radiation_wavelength 0.71073
_diffrn_reflns_av_R_equivalents 0.1137
_diffrn_reflns_av_unetI/netI 0.1480
_diffrn_reflns_Laue_measured_fraction_full 0.991
_diffrn_reflns_Laue_measured_fraction_max 0.992
_diffrn_reflns_limit_h_max 13
_diffrn_reflns_limit_h_min -2
_diffrn_reflns_limit_k_max 10
_diffrn_reflns_limit_k_min -13
_diffrn_reflns_limit_l_max 27
_diffrn_reflns_limit_l_min -29
_diffrn_reflns_number 7104
_diffrn_reflns_point_group_measured_fraction_full 0.994
_diffrn_reflns_point_group_measured_fraction_max 0.995
_diffrn_reflns_theta_full 25.242
_diffrn_reflns_theta_max 26.310
_diffrn_reflns_theta_min 2.691
_diffrn_standards_number 0
_exptl_absorpt_coefficient_mu 0.151
_exptl_absorpt_correction_T_max 0.7454
_exptl_absorpt_correction_T_min 0.5777
_exptl_absorpt_correction_type multi-scan
_exptl_absorpt_process_details
'SADABS-2014/5 (Bruker,2014/5) was used for absorption correction. wR2(int) was 0.0846 before and 0.0662 after correction. The Ratio of minimum to maximum transmission is 0.7750. The \l/2 correction factor is 0.00150.'
_exptl_crystal_colour colourless
_exptl_crystal_colour_primary colourless
_exptl_crystal_density_diffrn 1.694
_exptl_crystal_description needle
_exptl_crystal_F_000 1428
_exptl_crystal_size_max 0.16
_exptl_crystal_size_mid 0.08
_exptl_crystal_size_min 0.02
_refine_diff_density_max 0.365
_refine_diff_density_min -0.350
_refine_diff_density_rms 0.079
_refine_ls_abs_structure_details
;
 Refined as an inversion twin.
;
_refine_ls_abs_structure_Flack 1(4)
_refine_ls_extinction_method none
_refine_ls_goodness_of_fit_ref 1.009
_refine_ls_hydrogen_treatment mixed
_refine_ls_matrix_type full
_refine_ls_number_parameters 233
_refine_ls_number_reflns 2781
_refine_ls_number_restraints 1
_refine_ls_restrained_S_all 1.009
_refine_ls_R_factor_all 0.1337
_refine_ls_R_factor_gt 0.0617
_refine_ls_shift/su_max 0.000
_refine_ls_shift/su_mean 0.000
_refine_ls_structure_factor_coef Fsqd
_refine_ls_weighting_details 'w=1/[\s^2^(Fo^2^)+(0.0503P)^2^] where P=(Fo^2^+2Fc^2^)/3'
_refine_ls_weighting_scheme calc
_refine_ls_wR_factor_gt 0.1200
_refine_ls_wR_factor_ref 0.1592
_reflns_Friedel_coverage 0.661
_reflns_Friedel_fraction_full 0.998
_reflns_Friedel_fraction_max 0.998
_reflns_number_gt 1535
_reflns_number_total 2781
_reflns_threshold_expression 'I > 2\s(I)'
_cod_data_source_file c9ce00782b2.cif
_cod_data_source_block mo_20181194-tjsxszcz_0m
_cod_depositor_comments 'Adding full bibliography for 7232997--7233000.cif.'
_cod_original_cell_volume 2742(2)
_cod_database_code 7233000
_shelx_shelxl_version_number 2018/3
_shelx_space_group_comment
;
The symmetry employed for this shelxl refinement is uniquely defined
by the following loop, which should always be used as a source of
symmetry information in preference to the above space-group names.
They are only intended as comments.
;
_shelx_estimated_absorpt_t_max 0.997
_shelx_estimated_absorpt_t_min 0.976
_olex2_refinement_description
;
1. Twinned data refinement
 Scales: 0(4)
 1(4)
2. Fixed Uiso
 At 1.2 times of:
  All C(H) groups, All N(H) groups
 At 1.5 times of:
  All O(H) groups, All O(H,H) groups
3. Restrained distances
 N6-H6
 0.85 with sigma of 0.02
4. Others
 Fixed Sof: H10(0.5)
5.a Free rotating group:
 O10(H10), O11(H11A,H11B)
5.b Aromatic/amide H refined with riding coordinates:
 N5(H5), C7(H7), C2(H2), C6(H6A)
;
_olex2_submission_special_instructions 'No special instructions were received'

loop_
_space_group_symop_operation_xyz
'x, y, z'
'-x, -y, z+1/2'
'-y+1/2, x+1/2, z+1/4'
'y+1/2, -x+1/2, z+3/4'
'-x+1/2, y+1/2, -z+1/4'
'x+1/2, -y+1/2, -z+3/4'
'y, x, -z'
'-y, -x, -z+1/2'

loop_
_atom_site_label
_atom_site_type_symbol
_atom_site_fract_x
_atom_site_fract_y
_atom_site_fract_z
_atom_site_U_iso_or_equiv
_atom_site_adp_type
_atom_site_occupancy
_atom_site_site_symmetry_order
_atom_site_calc_flag
_atom_site_refinement_flags_posn
_atom_site_refinement_flags_adp
_atom_site_refinement_flags_occupancy
O1 O 0.3746(5) 0.6940(5) 0.3432(2) 0.0287(13) Uani 1 1 d . . .
O4 O 0.1657(5) 1.0692(5) 0.5541(2) 0.0331(14) Uani 1 1 d . . .
O6 O -0.0493(5) 0.6908(5) 0.5326(2) 0.0340(14) Uani 1 1 d . . .
O5 O -0.0194(5) 0.5716(5) 0.4617(3) 0.0352(15) Uani 1 1 d . . .
O3 O 0.3368(5) 1.1066(5) 0.5067(3) 0.0348(14) Uani 1 1 d . . .
N2 N 0.4100(6) 0.7300(6) 0.3897(3) 0.0236(15) Uani 1 1 d . . .
N4 N 0.2986(6) 0.4881(5) 0.4166(2) 0.0189(14) Uani 1 1 d . . .
O2 O 0.5203(5) 0.7466(6) 0.4031(2) 0.0396(15) Uani 1 1 d . . .
N5 N 0.2851(5) 0.3767(5) 0.3886(3) 0.0204(14) Uani 1 1 d . . .
H5 H 0.221568 0.364950 0.365856 0.024 Uiso 1 1 calc R . .
N3 N 0.0109(5) 0.6573(6) 0.4916(3) 0.0231(14) Uani 1 1 d . . .
N6 N 0.4791(5) 0.2956(6) 0.4228(3) 0.0215(14) Uani 1 1 d D . .
N8 N 0.4651(6) 0.1113(5) 0.3906(3) 0.0245(15) Uani 1 1 d . . .
N1 N 0.2482(6) 1.0404(6) 0.5193(3) 0.0275(16) Uani 1 1 d . . .
N7 N 0.5389(6) 0.1840(6) 0.4178(3) 0.0251(15) Uani 1 1 d . . .
N9 N 0.3576(5) 0.1693(5) 0.3756(3) 0.0226(14) Uani 1 1 d . . .
O10 O 0.6802(6) 0.6802(6) 0.500000 0.045(2) Uani 1 2 d S T P
H10 H 0.681196 0.745968 0.477935 0.067 Uiso 0.5 1 d G . .
O11 O 0.6648(6) 0.4484(6) 0.4470(3) 0.0517(19) Uani 1 1 d . . .
H11A H 0.693740 0.435366 0.413582 0.078 Uiso 1 1 d G . .
H11B H 0.666879 0.529197 0.450980 0.078 Uiso 1 1 d G . .
C8 C 0.3708(6) 0.2853(6) 0.3965(3) 0.0177(15) Uani 1 1 d . . .
C5 C 0.1228(6) 0.7315(6) 0.4777(3) 0.0194(16) Uani 1 1 d . . .
C4 C 0.2124(6) 0.6839(6) 0.4408(3) 0.0148(15) Uani 1 1 d . . .
C3 C 0.3148(6) 0.7655(6) 0.4316(3) 0.0191(16) Uani 1 1 d . . .
C7 C 0.2046(6) 0.5620(6) 0.4129(3) 0.0168(15) Uani 1 1 d . . .
H7 H 0.132021 0.538554 0.392571 0.020 Uiso 1 1 calc R . .
C2 C 0.3296(7) 0.8776(6) 0.4568(3) 0.0201(16) Uani 1 1 d . . .
H2 H 0.401652 0.927335 0.450270 0.024 Uiso 1 1 calc R . .
C6 C 0.1317(6) 0.8458(6) 0.5034(3) 0.0202(16) Uani 1 1 d . . .
H6A H 0.068441 0.875000 0.528001 0.024 Uiso 1 1 calc R . .
C1 C 0.2367(7) 0.9167(6) 0.4921(3) 0.0209(17) Uani 1 1 d . . .
H6 H 0.523(6) 0.363(4) 0.428(3) 0.03(2) Uiso 1 1 d D . .

loop_
_atom_site_aniso_label
_atom_site_aniso_U_11
_atom_site_aniso_U_22
_atom_site_aniso_U_33
_atom_site_aniso_U_23
_atom_site_aniso_U_13
_atom_site_aniso_U_12
O1 0.029(3) 0.033(3) 0.024(3) -0.006(2) 0.008(2) -0.008(2)
O4 0.049(4) 0.022(3) 0.029(3) -0.004(2) 0.004(3) 0.007(2)
O6 0.027(3) 0.046(4) 0.029(3) -0.006(3) 0.010(3) -0.004(3)
O5 0.034(3) 0.020(3) 0.051(4) -0.013(3) 0.012(3) -0.011(2)
O3 0.035(3) 0.022(3) 0.048(4) -0.010(3) 0.000(3) -0.012(2)
N2 0.023(4) 0.024(4) 0.024(4) -0.002(3) 0.008(3) -0.004(3)
N4 0.022(3) 0.012(3) 0.023(3) -0.004(3) 0.001(3) -0.002(3)
O2 0.019(3) 0.059(4) 0.041(4) -0.008(3) 0.007(3) -0.010(3)
N5 0.018(3) 0.014(3) 0.029(4) -0.005(3) -0.007(3) 0.004(3)
N3 0.023(4) 0.022(4) 0.024(4) 0.001(3) 0.006(3) 0.003(2)
N6 0.017(3) 0.020(4) 0.027(4) -0.001(3) 0.001(3) 0.003(3)
N8 0.024(4) 0.013(3) 0.036(4) 0.000(3) 0.005(3) 0.004(3)
N1 0.037(4) 0.020(4) 0.025(4) -0.004(3) -0.012(3) 0.004(3)
N7 0.023(4) 0.019(3) 0.034(4) 0.000(3) 0.002(3) 0.006(3)
N9 0.022(4) 0.015(3) 0.031(4) -0.004(3) 0.004(3) 0.001(2)
O10 0.044(3) 0.044(3) 0.047(6) 0.003(3) -0.003(3) -0.002(4)
O11 0.032(4) 0.051(4) 0.072(5) -0.026(4) 0.003(3) -0.009(3)
C8 0.011(4) 0.022(4) 0.021(4) -0.001(3) 0.005(3) -0.003(3)
C5 0.016(4) 0.019(4) 0.024(4) 0.004(3) -0.001(3) 0.000(3)
C4 0.014(4) 0.016(4) 0.014(4) 0.001(3) -0.001(3) -0.001(3)
C3 0.018(4) 0.022(4) 0.017(4) -0.001(3) 0.002(3) 0.000(3)
C7 0.014(4) 0.016(4) 0.020(4) 0.000(3) 0.002(3) -0.001(3)
C2 0.023(4) 0.014(4) 0.023(4) 0.004(3) -0.007(3) -0.007(3)
C6 0.020(4) 0.018(4) 0.022(4) 0.002(3) -0.002(3) 0.007(3)
C1 0.029(4) 0.012(3) 0.022(4) -0.003(3) -0.003(3) 0.000(3)

loop_
_atom_type_symbol
_atom_type_description
_atom_type_scat_dispersion_real
_atom_type_scat_dispersion_imag
_atom_type_scat_source
C C 0.0033 0.0016 'International Tables Vol C Tables 4.2.6.8 and 6.1.1.4'
H H 0.0000 0.0000 'International Tables Vol C Tables 4.2.6.8 and 6.1.1.4'
N N 0.0061 0.0033 'International Tables Vol C Tables 4.2.6.8 and 6.1.1.4'
O O 0.0106 0.0060 'International Tables Vol C Tables 4.2.6.8 and 6.1.1.4'

loop_
_geom_angle_atom_site_label_1
_geom_angle_atom_site_label_2
_geom_angle_atom_site_label_3
_geom_angle
_geom_angle_site_symmetry_3
O1 N2 O2 124.7(6) .
O1 N2 C3 118.6(6) .
O2 N2 C3 116.5(6) .
C7 N4 N5 114.7(6) .
N4 N5 H5 120.4 .
C8 N5 N4 119.2(6) .
C8 N5 H5 120.4 .
O6 N3 C5 116.7(6) .
O5 N3 O6 123.6(6) .
O5 N3 C5 119.6(6) .
N7 N6 H6 119(5) .
C8 N6 N7 107.2(6) .
C8 N6 H6 128(5) .
N7 N8 N9 112.3(6) .
O4 N1 C1 117.1(6) .
O3 N1 O4 124.6(6) .
O3 N1 C1 118.3(6) .
N8 N7 N6 106.7(6) .
C8 N9 N8 103.6(6) .
H10 O10 H10 109.8 7_556
H11A O11 H11B 104.5 .
N6 C8 N5 126.8(7) .
N6 C8 N9 110.2(6) .
N9 C8 N5 123.0(6) .
C4 C5 N3 120.2(6) .
C6 C5 N3 115.8(6) .
C6 C5 C4 124.0(6) .
C5 C4 C3 113.8(6) .
C5 C4 C7 124.9(6) .
C3 C4 C7 121.4(6) .
C4 C3 N2 118.7(6) .
C2 C3 N2 116.7(6) .
C2 C3 C4 124.6(7) .
N4 C7 C4 118.1(6) .
N4 C7 H7 120.9 .
C4 C7 H7 120.9 .
C3 C2 H2 121.3 .
C3 C2 C1 117.4(6) .
C1 C2 H2 121.3 .
C5 C6 H6A 121.4 .
C5 C6 C1 117.2(6) .
C1 C6 H6A 121.4 .
C2 C1 N1 119.0(6) .
C2 C1 C6 122.9(6) .
C6 C1 N1 118.1(6) .

loop_
_geom_bond_atom_site_label_1
_geom_bond_atom_site_label_2
_geom_bond_distance
_geom_bond_site_symmetry_2
O1 N2 1.237(8) .
O4 N1 1.252(8) .
O6 N3 1.228(8) .
O5 N3 1.208(7) .
O3 N1 1.223(8) .
N2 O2 1.237(7) .
N2 C3 1.479(9) .
N4 N5 1.376(7) .
N4 C7 1.283(8) .
N5 H5 0.8800 .
N5 C8 1.354(8) .
N3 C5 1.475(9) .
N6 N7 1.361(8) .
N6 C8 1.324(9) .
N6 H6 0.87(3) .
N8 N7 1.284(8) .
N8 N9 1.356(8) .
N1 C1 1.481(8) .
N9 C8 1.345(8) .
O10 H10 0.88(17) 7_556
O10 H10 0.8805 .
O11 H11A 0.8699 .
O11 H11B 0.8702 .
C5 C4 1.400(9) .
C5 C6 1.373(9) .
C4 C3 1.419(9) .
C4 C7 1.468(9) .
C3 C2 1.352(10) .
C7 H7 0.9500 .
C2 H2 0.9500 .
C2 C1 1.369(10) .
C6 H6A 0.9500 .
C6 C1 1.383(10) .

loop_
_twin_individual_id
_twin_individual_mass_fraction_refined
1 0(4)
2 1(4)
